data_7111314
loop_
_publ_author_name
'Halfen, Jason A.'
'Young, Jr., Victor G.'

_publ_section_title
;
 Efficient preparation of 1,4,8-trimethylcyclam and its conversion into a
 thioalkyl-pendant pentadentate chelate
;
_journal_issue 23
_journal_name_full 'Chemical Communications'
_journal_page_first 2894
_journal_paper_doi 10.1039/b311520h
_journal_year 2003
_chemical_formula_moiety 'C15 H33 N4 S Ni, Cl O4'
_chemical_formula_sum 'C15 H33 Cl N4 Ni O4 S'
_chemical_formula_weight 459.67
_chemical_name_common 03202aa
_chemical_name_systematic
;
?
;
_space_group_IT_number 4
_symmetry_cell_setting monoclinic
_symmetry_space_group_name_Hall 'P 2yb'
_symmetry_space_group_name_H-M 'P 1 21 1'
_atom_sites_solution_hydrogens geom
_atom_sites_solution_primary direct
_atom_sites_solution_secondary difmap
_audit_creation_method SHELXL-97
_cell_angle_alpha 90.00
_cell_angle_beta 113.659(3)
_cell_angle_gamma 90.00
_cell_formula_units_Z 2
_cell_length_a 8.3748(15)
_cell_length_b 14.505(3)
_cell_length_c 8.9820(16)
_cell_measurement_reflns_used 1891
_cell_measurement_temperature 173(2)
_cell_measurement_theta_max 27.48
_cell_measurement_theta_min 2.47
_cell_volume 999.4(3)
_computing_cell_refinement 'Bruker SMART'
_computing_data_collection 'Bruker SMART'
_computing_data_reduction 'Bruker SAINT'
_computing_molecular_graphics 'Bruker SHELXTL'
_computing_publication_material 'Bruker SHELXTL'
_computing_structure_refinement 'Bruker SHELXTL'
_computing_structure_solution 'Bruker SHELXTL'
_diffrn_ambient_temperature 173(2)
_diffrn_measured_fraction_theta_full 0.994
_diffrn_measured_fraction_theta_max 0.994
_diffrn_measurement_device_type 'CCD area detector'
_diffrn_measurement_method 'phi and omega scans'
_diffrn_radiation_monochromator graphite
_diffrn_radiation_source 'sealed tube'
_diffrn_radiation_type MoK\a
_diffrn_radiation_wavelength 0.71073
_diffrn_reflns_av_R_equivalents 0.0550
_diffrn_reflns_av_sigmaI/netI 0.0546
_diffrn_reflns_limit_h_max 10
_diffrn_reflns_limit_h_min -10
_diffrn_reflns_limit_k_max 18
_diffrn_reflns_limit_k_min 0
_diffrn_reflns_limit_l_max 11
_diffrn_reflns_limit_l_min -11
_diffrn_reflns_number 11765
_diffrn_reflns_theta_full 27.58
_diffrn_reflns_theta_max 27.58
_diffrn_reflns_theta_min 2.48
_exptl_absorpt_coefficient_mu 1.237
_exptl_absorpt_correction_T_max 0.7900
_exptl_absorpt_correction_T_min 0.6713
_exptl_absorpt_correction_type multi-scan
_exptl_absorpt_process_details 'TWINABS (Shedrick, 2003)'
_exptl_crystal_colour Green
_exptl_crystal_density_diffrn 1.528
_exptl_crystal_density_method 'not measured'
_exptl_crystal_description Pyramid
_exptl_crystal_F_000 488
_exptl_crystal_size_max 0.35
_exptl_crystal_size_mid 0.30
_exptl_crystal_size_min 0.20
_refine_diff_density_max 0.489
_refine_diff_density_min -0.335
_refine_diff_density_rms 0.070
_refine_ls_abs_structure_details 'Flack H D (1983), Acta Cryst. A39, 876-881'
_refine_ls_abs_structure_Flack 0.104(12)
_refine_ls_extinction_method none
_refine_ls_goodness_of_fit_ref 1.007
_refine_ls_hydrogen_treatment mixed
_refine_ls_matrix_type full
_refine_ls_number_parameters 239
_refine_ls_number_reflns 4729
_refine_ls_number_restraints 1
_refine_ls_restrained_S_all 1.007
_refine_ls_R_factor_all 0.0433
_refine_ls_R_factor_gt 0.0348
_refine_ls_shift/su_max 0.001
_refine_ls_shift/su_mean 0.000
_refine_ls_structure_factor_coef Fsqd
_refine_ls_weighting_details 'calc w=1/[\s^2^(Fo^2^)+(0.0320P)^2^+0.0000P] where P=(Fo^2^+2Fc^2^)/3'
_refine_ls_weighting_scheme calc
_refine_ls_wR_factor_gt 0.0705
_refine_ls_wR_factor_ref 0.0728
_reflns_number_gt 4075
_reflns_number_total 4729
_reflns_threshold_expression >2sigma(I)
_cod_data_source_file b311520hsup1.cif
_cod_data_source_block 03202aa
_cod_depositor_comments
;
The following automatic conversions were performed:

'_symmetry_cell_setting' value 'Monoclinic' changed to 'monoclinic'
according to /home/saulius/struct/CIF-dictionaries/cif_core.dic
dictionary named 'cif_core.dic' version 2.4.2 from 2011-04-26.

Automatic conversion script
Id: cif_fix_values 1891 2012-01-12 08:04:46Z andrius 

The following automatic conversions were performed:

'_exptl_absorpt_correction_type' value 'Multi-scans' was replaced
with the value 'multi-scan' as specified in the replacement file
'src/cod-tools/trunk/data/replacement-values/replacement_values.lst'.

Automatic conversion script
Id: cif_fix_values 5376 2017-05-30 11:51:03Z andrius 
;
_cod_original_sg_symbol_H-M P2(1)
_cod_database_code 7111314

loop_
_symmetry_equiv_pos_as_xyz
'x, y, z'
'-x, y+1/2, -z'

loop_
_atom_site_label
_atom_site_type_symbol
_atom_site_fract_x
_atom_site_fract_y
_atom_site_fract_z
_atom_site_U_iso_or_equiv
_atom_site_adp_type
_atom_site_occupancy
_atom_site_symmetry_multiplicity
_atom_site_calc_flag
_atom_site_refinement_flags
Ni1 Ni 0.34781(4) 0.24180(2) 0.13057(4) 0.01526(9) Uani 1 1 d .
N1 N 0.1545(3) 0.28066(18) -0.0979(3) 0.0204(6) Uani 1 1 d .
C1 C -0.0236(4) 0.2927(3) -0.1005(4) 0.0289(8) Uani 1 1 d .
H1A H -0.1042 0.3090 -0.2126 0.035 Uiso 1 1 calc R
H1B H -0.0207 0.3456 -0.0298 0.035 Uiso 1 1 calc R
C2 C -0.0981(4) 0.2104(2) -0.0466(4) 0.0310(9) Uani 1 1 d .
H2A H -0.0919 0.1559 -0.1103 0.037 Uiso 1 1 calc R
H2B H -0.2226 0.2223 -0.0716 0.037 Uiso 1 1 calc R
C3 C -0.0056(4) 0.1881(3) 0.1328(4) 0.0275(8) Uani 1 1 d .
H3A H -0.0008 0.2449 0.1958 0.033 Uiso 1 1 calc R
H3B H -0.0763 0.1424 0.1616 0.033 Uiso 1 1 calc R
N2 N 0.1754(3) 0.15119(18) 0.1848(3) 0.0205(6) Uani 1 1 d .
C4 C 0.2525(4) 0.1458(2) 0.3645(4) 0.0240(7) Uani 1 1 d .
H4A H 0.2023 0.0928 0.4002 0.029 Uiso 1 1 calc R
H4B H 0.2252 0.2027 0.4105 0.029 Uiso 1 1 calc R
C5 C 0.4491(4) 0.1344(2) 0.4253(4) 0.0238(7) Uani 1 1 d .
H5A H 0.5009 0.1299 0.5454 0.029 Uiso 1 1 calc R
H5B H 0.4761 0.0768 0.3810 0.029 Uiso 1 1 calc R
N3 N 0.5258(3) 0.21447(17) 0.3736(3) 0.0191(6) Uani 1 1 d .
C6 C 0.5409(4) 0.2927(2) 0.4841(4) 0.0249(7) Uani 1 1 d .
H6A H 0.6183 0.2741 0.5960 0.030 Uiso 1 1 calc R
H6B H 0.4243 0.3053 0.4832 0.030 Uiso 1 1 calc R
C7 C 0.6111(4) 0.3815(2) 0.4436(4) 0.0290(8) Uani 1 1 d .
H7A H 0.6435 0.4238 0.5376 0.035 Uiso 1 1 calc R
H7B H 0.7185 0.3672 0.4272 0.035 Uiso 1 1 calc R
C8 C 0.4856(4) 0.4303(2) 0.2950(4) 0.0286(8) Uani 1 1 d .
H8A H 0.3758 0.4410 0.3091 0.034 Uiso 1 1 calc R
H8B H 0.5351 0.4913 0.2883 0.034 Uiso 1 1 calc R
N4 N 0.4426(3) 0.38131(18) 0.1370(3) 0.0208(6) Uani 1 1 d .
C9 C 0.2924(4) 0.4297(2) 0.0126(4) 0.0257(7) Uani 1 1 d .
H9A H 0.3321 0.4890 -0.0156 0.031 Uiso 1 1 calc R
H9B H 0.2044 0.4434 0.0572 0.031 Uiso 1 1 calc R
C10 C 0.2113(4) 0.3716(2) -0.1376(4) 0.0270(8) Uani 1 1 d .
H10A H 0.1095 0.4043 -0.2181 0.032 Uiso 1 1 calc R
H10B H 0.2968 0.3617 -0.1866 0.032 Uiso 1 1 calc R
C11 C 0.1484(4) 0.2121(2) -0.2234(4) 0.0266(8) Uani 1 1 d .
H11A H 0.0818 0.2385 -0.3326 0.032 Uiso 1 1 calc R
H11B H 0.0860 0.1563 -0.2122 0.032 Uiso 1 1 calc R
C12 C 0.3286(5) 0.1848(3) -0.2096(4) 0.0330(9) Uani 1 1 d .
H12A H 0.3787 0.2364 -0.2491 0.040 Uiso 1 1 calc R
H12B H 0.3181 0.1310 -0.2807 0.040 Uiso 1 1 calc R
S1 S 0.47651(10) 0.15616(6) -0.00333(10) 0.02494(18) Uani 1 1 d .
C13 C 0.1679(5) 0.0575(2) 0.1163(4) 0.0305(8) Uani 1 1 d .
H13A H 0.0998 0.0170 0.1561 0.046 Uiso 1 1 calc R
H13B H 0.2863 0.0330 0.1503 0.046 Uiso 1 1 calc R
H13C H 0.1124 0.0605 -0.0026 0.046 Uiso 1 1 calc R
C14 C 0.7033(4) 0.1866(3) 0.3906(4) 0.0297(8) Uani 1 1 d .
H14A H 0.7733 0.1694 0.5038 0.044 Uiso 1 1 calc R
H14B H 0.7591 0.2382 0.3597 0.044 Uiso 1 1 calc R
H14C H 0.6944 0.1338 0.3196 0.044 Uiso 1 1 calc R
C15 C 0.5957(4) 0.3870(2) 0.0935(4) 0.0278(8) Uani 1 1 d .
H15A H 0.6217 0.4518 0.0820 0.042 Uiso 1 1 calc R
H15B H 0.5697 0.3547 -0.0094 0.042 Uiso 1 1 calc R
H15C H 0.6967 0.3582 0.1793 0.042 Uiso 1 1 calc R
Cl1 Cl 0.08490(10) 0.44897(6) 0.42691(10) 0.02687(18) Uani 1 1 d .
O1 O 0.0634(4) 0.4788(3) 0.2683(4) 0.0744(12) Uani 1 1 d .
O2 O 0.0306(3) 0.35503(19) 0.4217(3) 0.0518(8) Uani 1 1 d .
O3 O 0.2638(3) 0.45613(19) 0.5364(3) 0.0395(6) Uani 1 1 d .
O4 O -0.0199(4) 0.5045(2) 0.4823(4) 0.0505(8) Uani 1 1 d .

loop_
_atom_site_aniso_label
_atom_site_aniso_U_11
_atom_site_aniso_U_22
_atom_site_aniso_U_33
_atom_site_aniso_U_23
_atom_site_aniso_U_13
_atom_site_aniso_U_12
Ni1 0.01624(17) 0.01426(17) 0.01644(17) -0.00003(18) 0.00778(13) -0.00046(18)
N1 0.0223(13) 0.0210(14) 0.0180(14) 0.0004(10) 0.0083(11) -0.0005(11)
C1 0.0201(17) 0.033(2) 0.0270(18) 0.0015(16) 0.0023(15) 0.0036(15)
C2 0.0174(17) 0.041(2) 0.032(2) -0.0044(15) 0.0079(15) 0.0005(14)
C3 0.0209(17) 0.036(2) 0.0299(19) -0.0054(15) 0.0145(15) -0.0049(14)
N2 0.0221(13) 0.0198(14) 0.0225(13) -0.0010(11) 0.0121(11) -0.0017(11)
C4 0.0291(17) 0.0237(18) 0.0235(17) 0.0040(14) 0.0151(14) -0.0030(14)
C5 0.0306(18) 0.0181(17) 0.0216(16) 0.0058(13) 0.0093(14) 0.0016(14)
N3 0.0179(13) 0.0196(15) 0.0194(14) 0.0005(10) 0.0069(11) 0.0000(10)
C6 0.0250(17) 0.0257(19) 0.0224(17) -0.0024(14) 0.0081(15) -0.0025(15)
C7 0.0309(19) 0.027(2) 0.0282(18) -0.0097(15) 0.0110(15) -0.0088(15)
C8 0.0325(19) 0.0229(19) 0.0335(19) -0.0070(14) 0.0166(16) -0.0057(15)
N4 0.0207(14) 0.0169(14) 0.0259(14) 0.0009(11) 0.0106(11) -0.0014(11)
C9 0.0313(18) 0.0174(17) 0.0322(18) 0.0070(14) 0.0167(15) 0.0047(14)
C10 0.0299(18) 0.025(2) 0.0238(17) 0.0070(14) 0.0085(14) 0.0039(15)
C11 0.0325(19) 0.030(2) 0.0132(16) -0.0022(13) 0.0049(14) -0.0013(14)
C12 0.043(2) 0.032(2) 0.033(2) -0.0041(15) 0.0240(18) -0.0003(17)
S1 0.0264(4) 0.0232(4) 0.0298(4) -0.0033(4) 0.0160(4) 0.0025(3)
C13 0.041(2) 0.0214(19) 0.032(2) -0.0060(14) 0.0170(16) -0.0083(15)
C14 0.0238(18) 0.029(2) 0.035(2) 0.0052(15) 0.0099(16) 0.0056(14)
C15 0.0305(19) 0.0213(18) 0.0358(19) 0.0025(14) 0.0178(16) -0.0051(14)
Cl1 0.0276(4) 0.0277(4) 0.0291(4) 0.0039(3) 0.0153(4) 0.0048(3)
O1 0.057(2) 0.127(3) 0.0479(19) 0.0488(19) 0.0307(16) 0.0346(19)
O2 0.0458(17) 0.0276(15) 0.072(2) -0.0136(14) 0.0132(15) -0.0060(13)
O3 0.0282(13) 0.0441(17) 0.0447(15) -0.0045(13) 0.0131(12) -0.0057(12)
O4 0.0468(18) 0.0427(18) 0.076(2) -0.0076(15) 0.0394(16) 0.0084(13)

loop_
_atom_type_symbol
_atom_type_description
_atom_type_scat_dispersion_real
_atom_type_scat_dispersion_imag
_atom_type_scat_source
C C 0.0033 0.0016 'International Tables Vol C Tables 4.2.6.8 and 6.1.1.4'
H H 0.0000 0.0000 'International Tables Vol C Tables 4.2.6.8 and 6.1.1.4'
N N 0.0061 0.0033 'International Tables Vol C Tables 4.2.6.8 and 6.1.1.4'
O O 0.0106 0.0060 'International Tables Vol C Tables 4.2.6.8 and 6.1.1.4'
S S 0.1246 0.1234 'International Tables Vol C Tables 4.2.6.8 and 6.1.1.4'
Cl Cl 0.1484 0.1585 'International Tables Vol C Tables 4.2.6.8 and 6.1.1.4'
Ni Ni 0.3393 1.1124 'International Tables Vol C Tables 4.2.6.8 and 6.1.1.4'

loop_
_geom_angle_atom_site_label_1
_geom_angle_atom_site_label_2
_geom_angle_atom_site_label_3
_geom_angle
N1 Ni1 N3 172.59(10)
N1 Ni1 N2 93.46(9)
N3 Ni1 N2 84.91(9)
N1 Ni1 N4 84.66(10)
N3 Ni1 N4 92.76(9)
N2 Ni1 N4 146.94(10)
N1 Ni1 S1 88.48(7)
N3 Ni1 S1 98.91(7)
N2 Ni1 S1 106.83(7)
N4 Ni1 S1 106.11(7)
C11 N1 C1 109.6(2)
C11 N1 C10 109.0(2)
C1 N1 C10 107.8(2)
C11 N1 Ni1 109.67(19)
C1 N1 Ni1 114.67(18)
C10 N1 Ni1 105.89(18)
N1 C1 C2 116.1(3)
N1 C1 H1A 108.3
C2 C1 H1A 108.3
N1 C1 H1B 108.3
C2 C1 H1B 108.3
H1A C1 H1B 107.4
C1 C2 C3 114.1(3)
C1 C2 H2A 108.7
C3 C2 H2A 108.7
C1 C2 H2B 108.7
C3 C2 H2B 108.7
H2A C2 H2B 107.6
N2 C3 C2 115.5(3)
N2 C3 H3A 108.4
C2 C3 H3A 108.4
N2 C3 H3B 108.4
C2 C3 H3B 108.4
H3A C3 H3B 107.5
C4 N2 C13 109.3(3)
C4 N2 C3 107.6(2)
C13 N2 C3 109.3(2)
C4 N2 Ni1 103.93(18)
C13 N2 Ni1 112.82(19)
C3 N2 Ni1 113.6(2)
N2 C4 C5 109.4(2)
N2 C4 H4A 109.8
C5 C4 H4A 109.8
N2 C4 H4B 109.8
C5 C4 H4B 109.8
H4A C4 H4B 108.2
N3 C5 C4 110.1(2)
N3 C5 H5A 109.6
C4 C5 H5A 109.6
N3 C5 H5B 109.6
C4 C5 H5B 109.6
H5A C5 H5B 108.2
C6 N3 C5 108.7(2)
C6 N3 C14 109.0(2)
C5 N3 C14 107.1(2)
C6 N3 Ni1 112.43(19)
C5 N3 Ni1 104.65(18)
C14 N3 Ni1 114.5(2)
N3 C6 C7 115.2(3)
N3 C6 H6A 108.5
C7 C6 H6A 108.5
N3 C6 H6B 108.5
C7 C6 H6B 108.5
H6A C6 H6B 107.5
C8 C7 C6 114.3(3)
C8 C7 H7A 108.7
C6 C7 H7A 108.7
C8 C7 H7B 108.7
C6 C7 H7B 108.7
H7A C7 H7B 107.6
N4 C8 C7 115.8(3)
N4 C8 H8A 108.3
C7 C8 H8A 108.3
N4 C8 H8B 108.3
C7 C8 H8B 108.3
H8A C8 H8B 107.4
C9 N4 C15 109.6(2)
C9 N4 C8 107.4(2)
C15 N4 C8 108.6(2)
C9 N4 Ni1 103.38(18)
C15 N4 Ni1 113.01(19)
C8 N4 Ni1 114.53(19)
N4 C9 C10 110.7(3)
N4 C9 H9A 109.5
C10 C9 H9A 109.5
N4 C9 H9B 109.5
C10 C9 H9B 109.5
H9A C9 H9B 108.1
N1 C10 C9 110.7(3)
N1 C10 H10A 109.5
C9 C10 H10A 109.5
N1 C10 H10B 109.5
C9 C10 H10B 109.5
H10A C10 H10B 108.1
N1 C11 C12 112.4(3)
N1 C11 H11A 109.1
C12 C11 H11A 109.1
N1 C11 H11B 109.1
C12 C11 H11B 109.1
H11A C11 H11B 107.8
C11 C12 S1 113.1(2)
C11 C12 H12A 109.0
S1 C12 H12A 109.0
C11 C12 H12B 109.0
S1 C12 H12B 109.0
H12A C12 H12B 107.8
C12 S1 Ni1 98.06(12)
N2 C13 H13A 109.5
N2 C13 H13B 109.5
H13A C13 H13B 109.5
N2 C13 H13C 109.5
H13A C13 H13C 109.5
H13B C13 H13C 109.5
N3 C14 H14A 109.5
N3 C14 H14B 109.5
H14A C14 H14B 109.5
N3 C14 H14C 109.5
H14A C14 H14C 109.5
H14B C14 H14C 109.5
N4 C15 H15A 109.5
N4 C15 H15B 109.5
H15A C15 H15B 109.5
N4 C15 H15C 109.5
H15A C15 H15C 109.5
H15B C15 H15C 109.5
O4 Cl1 O1 109.20(19)
O4 Cl1 O3 110.03(18)
O1 Cl1 O3 110.00(17)
O4 Cl1 O2 108.60(18)
O1 Cl1 O2 110.1(2)
O3 Cl1 O2 108.88(16)

loop_
_geom_bond_atom_site_label_1
_geom_bond_atom_site_label_2
_geom_bond_distance
Ni1 N1 2.117(2)
Ni1 N3 2.129(3)
Ni1 N2 2.148(3)
Ni1 N4 2.166(3)
Ni1 S1 2.2785(9)
N1 C11 1.489(4)
N1 C1 1.492(4)
N1 C10 1.494(4)
C1 C2 1.513(5)
C1 H1A 0.9900
C1 H1B 0.9900
C2 C3 1.517(5)
C2 H2A 0.9900
C2 H2B 0.9900
C3 N2 1.495(4)
C3 H3A 0.9900
C3 H3B 0.9900
N2 C4 1.480(4)
N2 C13 1.483(4)
C4 C5 1.522(4)
C4 H4A 0.9900
C4 H4B 0.9900
C5 N3 1.488(4)
C5 H5A 0.9900
C5 H5B 0.9900
N3 C6 1.479(4)
N3 C14 1.488(4)
C6 C7 1.519(5)
C6 H6A 0.9900
C6 H6B 0.9900
C7 C8 1.504(5)
C7 H7A 0.9900
C7 H7B 0.9900
C8 N4 1.495(4)
C8 H8A 0.9900
C8 H8B 0.9900
N4 C9 1.482(4)
N4 C15 1.485(4)
C9 C10 1.502(4)
C9 H9A 0.9900
C9 H9B 0.9900
C10 H10A 0.9900
C10 H10B 0.9900
C11 C12 1.517(5)
C11 H11A 0.9900
C11 H11B 0.9900
C12 S1 1.816(4)
C12 H12A 0.9900
C12 H12B 0.9900
C13 H13A 0.9800
C13 H13B 0.9800
C13 H13C 0.9800
C14 H14A 0.9800
C14 H14B 0.9800
C14 H14C 0.9800
C15 H15A 0.9800
C15 H15B 0.9800
C15 H15C 0.9800
Cl1 O4 1.420(3)
Cl1 O1 1.429(3)
Cl1 O3 1.429(2)
Cl1 O2 1.431(3)

loop_
_geom_torsion_atom_site_label_1
_geom_torsion_atom_site_label_2
_geom_torsion_atom_site_label_3
_geom_torsion_atom_site_label_4
_geom_torsion
N3 Ni1 N1 C11 -162.2(7)
N2 Ni1 N1 C11 -85.2(2)
N4 Ni1 N1 C11 127.9(2)
S1 Ni1 N1 C11 21.59(19)
N3 Ni1 N1 C1 -38.4(9)
N2 Ni1 N1 C1 38.6(2)
N4 Ni1 N1 C1 -108.2(2)
S1 Ni1 N1 C1 145.4(2)
N3 Ni1 N1 C10 80.3(8)
N2 Ni1 N1 C10 157.33(19)
N4 Ni1 N1 C10 10.44(19)
S1 Ni1 N1 C10 -95.90(19)
C11 N1 C1 C2 67.4(3)
C10 N1 C1 C2 -174.1(3)
Ni1 N1 C1 C2 -56.5(3)
N1 C1 C2 C3 68.4(4)
C1 C2 C3 N2 -69.5(4)
C2 C3 N2 C4 172.4(3)
C2 C3 N2 C13 -69.0(4)
C2 C3 N2 Ni1 57.9(3)
N1 Ni1 N2 C4 -156.03(19)
N3 Ni1 N2 C4 16.72(19)
N4 Ni1 N2 C4 -70.5(3)
S1 Ni1 N2 C4 114.51(18)
N1 Ni1 N2 C13 85.6(2)
N3 Ni1 N2 C13 -101.6(2)
N4 Ni1 N2 C13 171.2(2)
S1 Ni1 N2 C13 -3.8(2)
N1 Ni1 N2 C3 -39.4(2)
N3 Ni1 N2 C3 133.4(2)
N4 Ni1 N2 C3 46.2(3)
S1 Ni1 N2 C3 -128.82(19)
C13 N2 C4 C5 77.0(3)
C3 N2 C4 C5 -164.5(3)
Ni1 N2 C4 C5 -43.7(3)
N2 C4 C5 N3 60.1(3)
C4 C5 N3 C6 79.4(3)
C4 C5 N3 C14 -162.9(3)
C4 C5 N3 Ni1 -40.9(3)
N1 Ni1 N3 C6 -27.3(9)
N2 Ni1 N3 C6 -104.8(2)
N4 Ni1 N3 C6 42.1(2)
S1 Ni1 N3 C6 148.90(18)
N1 Ni1 N3 C5 90.6(8)
N2 Ni1 N3 C5 12.99(19)
N4 Ni1 N3 C5 159.93(19)
S1 Ni1 N3 C5 -93.29(18)
N1 Ni1 N3 C14 -152.5(7)
N2 Ni1 N3 C14 130.0(2)
N4 Ni1 N3 C14 -83.1(2)
S1 Ni1 N3 C14 23.7(2)
C5 N3 C6 C7 -177.8(3)
C14 N3 C6 C7 65.8(3)
Ni1 N3 C6 C7 -62.4(3)
N3 C6 C7 C8 72.2(4)
C6 C7 C8 N4 -66.8(4)
C7 C8 N4 C9 168.4(3)
C7 C8 N4 C15 -73.1(3)
C7 C8 N4 Ni1 54.3(3)
N1 Ni1 N4 C9 17.63(18)
N3 Ni1 N4 C9 -155.40(18)
N2 Ni1 N4 C9 -70.5(3)
S1 Ni1 N4 C9 104.50(17)
N1 Ni1 N4 C15 -100.8(2)
N3 Ni1 N4 C15 86.2(2)
N2 Ni1 N4 C15 171.05(18)
S1 Ni1 N4 C15 -13.9(2)
N1 Ni1 N4 C8 134.1(2)
N3 Ni1 N4 C8 -38.9(2)
N2 Ni1 N4 C8 46.0(3)
S1 Ni1 N4 C8 -138.99(19)
C15 N4 C9 C10 77.1(3)
C8 N4 C9 C10 -165.1(3)
Ni1 N4 C9 C10 -43.7(3)
C11 N1 C10 C9 -155.6(3)
C1 N1 C10 C9 85.5(3)
Ni1 N1 C10 C9 -37.7(3)
N4 C9 C10 N1 57.7(3)
C1 N1 C11 C12 -170.7(3)
C10 N1 C11 C12 71.5(3)
Ni1 N1 C11 C12 -44.0(3)
N1 C11 C12 S1 47.8(4)
C11 C12 S1 Ni1 -25.8(3)
N1 Ni1 S1 C12 2.03(14)
N3 Ni1 S1 C12 -177.48(15)
N2 Ni1 S1 C12 95.18(14)
N4 Ni1 S1 C12 -81.97(14)
